data_2014736
loop_
_publ_author_name
'Low, John N.'
'Cobo, Justo'
'Insuasty, Henry'
'Cort\'es, Edward'
'Insuaty, Braulio'
'Glidewell, Christopher'

_publ_section_title
;
 <i>S</i>-Ethyl <i>N</i>-(4-chlorobenzoyl)dithiocarbamate: sheets built
 from \p-stacked hydrogen-bonded chains
;
_journal_issue 1
_journal_name_full 'Acta Crystallographica Section C'
_journal_page_first o7
_journal_page_last o9
_journal_paper_doi 10.1107/S0108270104029361
_journal_volume 61
_journal_year 2005
_chemical_formula_iupac 'C10 H10 Cl N O S2'
_chemical_formula_moiety 'C10 H10 Cl N O S2'
_chemical_formula_sum 'C10 H10 Cl N O S2'
_chemical_formula_weight 259.76
_chemical_name_systematic
;
S-Ethyl N-(4-chlorobenzoyl)dithiocarbamate
;
_space_group_IT_number 14
_symmetry_cell_setting monoclinic
_symmetry_space_group_name_Hall '-P 2ybc'
_symmetry_space_group_name_H-M 'P 1 21/c 1'
_atom_sites_solution_hydrogens geom
_atom_sites_solution_primary direct
_atom_sites_solution_secondary difmap
_cell_angle_alpha 90.00
_cell_angle_beta 108.484(8)
_cell_angle_gamma 90.00
_cell_formula_units_Z 4
_cell_length_a 14.4020(7)
_cell_length_b 9.1110(14)
_cell_length_c 9.7040(13)
_cell_measurement_reflns_used 2756
_cell_measurement_temperature 120(2)
_cell_measurement_theta_max 27.50
_cell_measurement_theta_min 5.01
_cell_volume 1207.6(3)
_computing_cell_refinement 'DIRAX/LSQ (Duisenberg et al., 2000)'
_computing_data_collection 'COLLECT (Hooft, 1999)'
_computing_data_reduction 'EvalCCD  (Duisenberg et al., 2003)'
_computing_molecular_graphics 'PLATON (Spek, 2003)'
_computing_publication_material 'SHELXL97 and PRPKAPPA (Ferguson, 1999)'
_computing_structure_refinement 'OSCAIL and SHELXL97 (Sheldrick, 1997)'
_computing_structure_solution 'OSCAIL (McArdle, 2003)? and SIR97 (Altomare et al., 1999)'
_diffrn_ambient_temperature 120(2)
_diffrn_measured_fraction_theta_full 0.991
_diffrn_measured_fraction_theta_max 0.993
_diffrn_measurement_device_type 'Nonius KappaCCD area-detector'
_diffrn_measurement_method '\f and \w scans'
_diffrn_radiation_monochromator graphite
_diffrn_radiation_source 'fine-focus sealed X-ray tube'
_diffrn_radiation_type 'Mo K\a'
_diffrn_radiation_wavelength 0.71073
_diffrn_reflns_av_R_equivalents 0.1362
_diffrn_reflns_av_sigmaI/netI 0.0834
_diffrn_reflns_limit_h_max 18
_diffrn_reflns_limit_h_min -18
_diffrn_reflns_limit_k_max 11
_diffrn_reflns_limit_k_min -11
_diffrn_reflns_limit_l_max 12
_diffrn_reflns_limit_l_min -12
_diffrn_reflns_number 22106
_diffrn_reflns_theta_full 25.00
_diffrn_reflns_theta_max 27.50
_diffrn_reflns_theta_min 5.01
_diffrn_standards_decay_% zero
_exptl_absorpt_coefficient_mu 0.634
_exptl_absorpt_correction_T_max 0.868
_exptl_absorpt_correction_T_min 0.781
_exptl_absorpt_correction_type multi-scan
_exptl_absorpt_process_details '(EvalCCD; Duisenberg et al., 2003)'
_exptl_crystal_colour colourless
_exptl_crystal_density_diffrn 1.429
_exptl_crystal_density_method 'not measured'
_exptl_crystal_description block
_exptl_crystal_F_000 536
_exptl_crystal_size_max 0.41
_exptl_crystal_size_mid 0.28
_exptl_crystal_size_min 0.23
_refine_diff_density_max 0.352
_refine_diff_density_min -0.331
_refine_ls_extinction_method none
_refine_ls_goodness_of_fit_ref 1.000
_refine_ls_hydrogen_treatment constr
_refine_ls_matrix_type full
_refine_ls_number_parameters 137
_refine_ls_number_reflns 2756
_refine_ls_number_restraints 0
_refine_ls_restrained_S_all 1.000
_refine_ls_R_factor_all 0.1557
_refine_ls_R_factor_gt 0.0546
_refine_ls_shift/su_max 0.000
_refine_ls_shift/su_mean 0.000
_refine_ls_structure_factor_coef Fsqd
_refine_ls_weighting_details 'w=1/[\s^2^(Fo^2^)+(0.0655P)^2^+0.0228P] where P=(Fo^2^+2Fc^2^)/3'
_refine_ls_weighting_scheme calc
_refine_ls_wR_factor_gt 0.1154
_refine_ls_wR_factor_ref 0.1389
_reflns_number_gt 1334
_reflns_number_total 2756
_reflns_threshold_expression I>2\s(I)
_cod_data_source_file sk1793.cif
_cod_data_source_block I
_cod_depositor_comments
;
The following automatic conversions were performed:

'_exptl_absorpt_correction_type' value 'Multi-scan' changed to
'multi-scan' according to
/home/saulius/struct/CIF-dictionaries/cif_core.dic dictionary named
'cif_core.dic' version 2.4.1 from 2010-06-29.

Automatic conversion script
Id: cif_fix_values 1715 2011-07-08 13:25:40Z adriana 
;
_cod_original_sg_symbol_H-M 'P 21/c'
_cod_database_code 2014736
_cod_database_fobs_code 2014736

loop_
_symmetry_equiv_pos_as_xyz
'x, y, z'
'-x, y+1/2, -z+1/2'
'-x, -y, -z'
'x, -y+1/2, z+1/2'

loop_
_atom_site_label
_atom_site_fract_x
_atom_site_fract_y
_atom_site_fract_z
_atom_site_U_iso_or_equiv
_atom_site_adp_type
_atom_site_calc_flag
_atom_site_refinement_flags
_atom_site_occupancy
_atom_site_disorder_assembly
_atom_site_disorder_group
_atom_site_type_symbol
Cl14 0.55581(8) 0.85530(10) 0.56450(11) 0.0789(4) Uani d . 1 . . Cl
S3 0.84470(9) -0.00157(13) 0.47246(11) 0.0873(4) Uani d . 1 . . S
S4 0.82619(7) -0.03878(10) 0.76842(10) 0.0642(3) Uani d . 1 . . S
O1 0.70464(16) 0.1825(2) 0.7886(2) 0.0560(6) Uani d . 1 . . O
N2 0.74835(16) 0.1775(3) 0.5837(2) 0.0425(6) Uani d . 1 . . N
C1 0.7079(2) 0.2449(3) 0.6787(3) 0.0409(7) Uani d . 1 . . C
C3 0.8033(2) 0.0508(3) 0.6028(3) 0.0465(8) Uani d . 1 . . C
C5 0.9118(3) -0.1788(4) 0.7599(5) 0.0806(12) Uani d . 1 . . C
C6 1.0153(3) -0.1250(6) 0.8008(6) 0.127(2) Uani d . 1 . . C
C11 0.66898(19) 0.3941(3) 0.6409(3) 0.0374(7) Uani d . 1 . . C
C12 0.7049(2) 0.4906(3) 0.5601(3) 0.0417(7) Uani d . 1 . . C
C13 0.6706(2) 0.6326(3) 0.5368(3) 0.0484(8) Uani d . 1 . . C
C14 0.5995(2) 0.6772(3) 0.5940(3) 0.0488(8) Uani d . 1 . . C
C15 0.5618(2) 0.5839(4) 0.6744(3) 0.0529(8) Uani d . 1 . . C
C16 0.5975(2) 0.4425(4) 0.6981(3) 0.0495(8) Uani d . 1 . . C
H2 0.7379 0.2207 0.5014 0.051 Uiso d R 1 . . H
H5A 0.9084 -0.2583 0.8246 0.097 Uiso calc R 1 . . H
H5B 0.8931 -0.2179 0.6619 0.097 Uiso calc R 1 . . H
H6A 1.0561 -0.2004 0.7816 0.191 Uiso calc R 1 . . H
H6B 1.0380 -0.1008 0.9023 0.191 Uiso calc R 1 . . H
H6C 1.0182 -0.0393 0.7447 0.191 Uiso calc R 1 . . H
H12 0.7527 0.4593 0.5211 0.050 Uiso calc R 1 . . H
H13 0.6953 0.6973 0.4830 0.058 Uiso calc R 1 . . H
H15 0.5132 0.6154 0.7119 0.064 Uiso calc R 1 . . H
H16 0.5734 0.3786 0.7533 0.059 Uiso calc R 1 . . H

loop_
_atom_site_aniso_label
_atom_site_aniso_U_11
_atom_site_aniso_U_22
_atom_site_aniso_U_33
_atom_site_aniso_U_12
_atom_site_aniso_U_13
_atom_site_aniso_U_23
Cl14 0.1020(7) 0.0495(6) 0.0965(7) 0.0314(5) 0.0472(6) 0.0161(5)
S3 0.1175(9) 0.0928(9) 0.0616(6) 0.0554(7) 0.0424(6) 0.0056(5)
S4 0.0758(6) 0.0578(6) 0.0646(6) 0.0219(5) 0.0301(5) 0.0194(4)
O1 0.0875(16) 0.0429(13) 0.0467(13) 0.0105(11) 0.0343(12) 0.0067(10)
N2 0.0560(15) 0.0378(15) 0.0353(13) 0.0097(12) 0.0167(12) 0.0035(11)
C1 0.0497(17) 0.0372(18) 0.0364(16) 0.0010(14) 0.0143(14) -0.0019(14)
C3 0.0488(17) 0.0433(19) 0.0478(18) 0.0062(15) 0.0157(15) -0.0002(14)
C5 0.090(3) 0.065(3) 0.094(3) 0.034(2) 0.041(2) 0.027(2)
C6 0.077(3) 0.147(6) 0.147(5) 0.039(3) 0.022(3) 0.014(4)
C11 0.0421(16) 0.0376(17) 0.0339(15) 0.0032(13) 0.0139(14) 0.0003(12)
C12 0.0482(17) 0.0394(18) 0.0434(16) 0.0046(14) 0.0230(14) -0.0028(14)
C13 0.0559(19) 0.040(2) 0.0551(19) 0.0024(15) 0.0259(16) 0.0060(15)
C14 0.0585(19) 0.0383(19) 0.0489(18) 0.0130(15) 0.0161(16) 0.0013(15)
C15 0.0588(19) 0.052(2) 0.058(2) 0.0190(17) 0.0325(17) 0.0046(17)
C16 0.0559(19) 0.049(2) 0.0509(19) 0.0049(16) 0.0274(16) 0.0065(15)

loop_
_atom_type_symbol
_atom_type_description
_atom_type_scat_dispersion_real
_atom_type_scat_dispersion_imag
_atom_type_scat_source
C C 0.0033 0.0016 'International Tables Vol C Tables 4.2.6.8 and 6.1.1.4'
H H 0.0000 0.0000 'International Tables Vol C Tables 4.2.6.8 and 6.1.1.4'
Cl Cl 0.1484 0.1585 'International Tables Vol C Tables 4.2.6.8 and 6.1.1.4'
N N 0.0061 0.0033 'International Tables Vol C Tables 4.2.6.8 and 6.1.1.4'
O O 0.0106 0.0060 'International Tables Vol C Tables 4.2.6.8 and 6.1.1.4'
S S 0.1246 0.1234 'International Tables Vol C Tables 4.2.6.8 and 6.1.1.4'

loop_
_geom_angle_atom_site_label_1
_geom_angle_atom_site_label_2
_geom_angle_atom_site_label_3
_geom_angle
_geom_angle_publ_flag
O1 C1 N2 121.1(3) no
O1 C1 C11 122.0(2) no
N2 C1 C11 116.9(2) no
C12 C11 C16 118.9(3) no
C12 C11 C1 123.2(2) no
C16 C11 C1 117.8(2) no
C13 C12 C11 120.8(3) no
C13 C12 H12 119.6 no
C11 C12 H12 119.6 no
C14 C13 C12 119.1(3) no
C14 C13 H13 120.4 no
C12 C13 H13 120.4 no
C13 C14 C15 121.7(3) no
C13 C14 Cl14 119.3(2) no
C15 C14 Cl14 119.0(2) no
C14 C15 C16 118.6(3) no
C14 C15 H15 120.7 no
C16 C15 H15 120.7 no
C15 C16 C11 121.0(3) no
C15 C16 H16 119.5 no
C11 C16 H16 119.5 no
C3 N2 C1 129.0(2) no
C3 N2 H2 115.6 no
C1 N2 H2 115.5 no
N2 C3 S3 118.4(2) no
N2 C3 S4 116.7(2) no
S3 C3 S4 124.84(18) no
C3 S4 C5 102.85(17) no
C6 C5 S4 113.3(3) no
C6 C5 H5A 108.9 no
S4 C5 H5A 108.9 no
C6 C5 H5B 108.9 no
S4 C5 H5B 108.9 no
H5A C5 H5B 107.7 no
C5 C6 H6A 109.5 no
C5 C6 H6B 109.5 no
H6A C6 H6B 109.5 no
C5 C6 H6C 109.5 no
H6A C6 H6C 109.5 no
H6B C6 H6C 109.5 no

loop_
_geom_bond_atom_site_label_1
_geom_bond_atom_site_label_2
_geom_bond_site_symmetry_2
_geom_bond_distance
_geom_bond_publ_flag
C1 O1 . 1.222(3) no
C1 N2 . 1.381(3) no
C1 C11 . 1.471(4) no
C11 C12 . 1.383(4) no
C11 C16 . 1.387(4) no
C12 C13 . 1.377(4) no
C12 H12 . 0.93 no
C13 C14 . 1.373(4) no
C13 H13 . 0.93 no
C14 C15 . 1.377(4) no
C14 Cl14 . 1.731(3) no
C15 C16 . 1.379(4) no
C15 H15 . 0.93 no
C16 H16 . 0.93 no
N2 C3 . 1.379(4) no
N2 H2 . 0.86 no
C3 S3 . 1.631(3) no
C3 S4 . 1.738(3) no
S4 C5 . 1.794(4) no
C5 C6 . 1.498(6) no
C5 H5A . 0.97 no
C5 H5B . 0.97 no
C6 H6A . 0.96 no
C6 H6B . 0.96 no
C6 H6C . 0.96 no

loop_
_geom_hbond_atom_site_label_D
_geom_hbond_atom_site_label_H
_geom_hbond_atom_site_label_A
_geom_hbond_site_symmetry_A
_geom_hbond_distance_DH
_geom_hbond_distance_HA
_geom_hbond_distance_DA
_geom_hbond_angle_DHA
_geom_hbond_publ_flag
N2 H2 O1 4_554 0.86 2.16 3.013(3) 176 y
C12 H12 O1 4_554 0.93 2.50 3.070(3) 120 y

loop_
_geom_torsion_atom_site_label_1
_geom_torsion_atom_site_label_2
_geom_torsion_atom_site_label_3
_geom_torsion_atom_site_label_4
_geom_torsion
_geom_torsion_publ_flag
O1 C1 C11 C12 151.7(3) no
N2 C1 C11 C12 -28.5(4) no
O1 C1 C11 C16 -23.7(4) no
N2 C1 C11 C16 156.1(3) no
C16 C11 C12 C13 0.1(4) no
C1 C11 C12 C13 -175.3(3) no
C11 C12 C13 C14 -0.5(4) no
C12 C13 C14 C15 0.2(5) no
C12 C13 C14 Cl14 -179.8(2) no
C13 C14 C15 C16 0.5(5) no
Cl14 C14 C15 C16 -179.6(2) no
C14 C15 C16 C11 -0.9(5) no
C12 C11 C16 C15 0.6(4) no
C1 C11 C16 C15 176.2(3) no
O1 C1 N2 C3 -11.8(5) no
C11 C1 N2 C3 168.4(3) no
C1 N2 C3 S3 -178.3(2) no
C1 N2 C3 S4 -0.1(4) no
N2 C3 S4 C5 -172.2(2) no
S3 C3 S4 C5 5.9(3) no
C3 S4 C5 C6 82.5(3) no

loop_
_cod_related_entry_id
_cod_related_entry_database
_cod_related_entry_code
1 ChemSpider 21133982
